data_7113183
loop_
_publ_author_name
'Garibay, Sergio J.'
'Stork, Jay R.'
'Wang, Zhenqiang'
'Cohen, Seth M.'
'Telfer, Shane G.'

_publ_section_title
;
 Enantiopure vs. racemic metalloligands: impact on metal--organic
 framework structure and synthesis
;
_journal_coden_ASTM CHCOFS
_journal_issue 46
_journal_name_full
;
 Chemical Communications (Cambridge, United Kingdom)
;
_journal_page_first 4881
_journal_page_last 4883
_journal_paper_doi 10.1039/b712118k
_journal_year 2007
_chemical_formula_moiety 'C53 H41 Co N7 O7 Zn1.5,2.5(C5 H11 N O)'
_chemical_formula_sum 'C65.5 H68.5 Co N9.5 O9.5 Zn1.5'
_chemical_formula_weight 1297.78
_chemical_name_common MOF-Co/Zn-5b
_space_group_IT_number 2
_symmetry_cell_setting triclinic
_symmetry_space_group_name_Hall '-P 1'
_symmetry_space_group_name_H-M 'P -1'
_atom_sites_solution_hydrogens geom
_atom_sites_solution_primary direct
_atom_sites_solution_secondary difmap
_audit_creation_method SHELXL-97
_cell_angle_alpha 81.062(4)
_cell_angle_beta 81.660(4)
_cell_angle_gamma 75.534(4)
_cell_formula_units_Z 2
_cell_length_a 13.626(3)
_cell_length_b 14.766(3)
_cell_length_c 17.357(4)
_cell_measurement_reflns_used 5482
_cell_measurement_temperature 203(2)
_cell_measurement_theta_max 28.0
_cell_measurement_theta_min 2.63
_cell_volume 3319.8(13)
_computing_cell_refinement SMART
_computing_data_collection 'SMART 5.054 (Bruker, 2003)'
_computing_data_reduction 'SAINT 6.45A (Bruker, 2003)'
_computing_molecular_graphics 'SHELXTL 5.1 (Sheldrick, 1994)'
_computing_publication_material SHELXL97
_computing_structure_refinement 'SHELXL97 (Sheldrick, 1997)'
_computing_structure_solution 'SHELXS97 (Sheldrick, 1990)'
_diffrn_ambient_temperature 100(2)
_diffrn_detector_area_resol_mean 8.3
_diffrn_measured_fraction_theta_full 0.989
_diffrn_measured_fraction_theta_max 0.986
_diffrn_measurement_device_type 'Bruker APEX'
_diffrn_measurement_method \w\f
_diffrn_radiation_monochromator graphite
_diffrn_radiation_source 'fine-focus sealed tube'
_diffrn_radiation_type MoK\a
_diffrn_radiation_wavelength 0.71073
_diffrn_reflns_av_R_equivalents 0.0800
_diffrn_reflns_av_sigmaI/netI 0.0903
_diffrn_reflns_limit_h_max 17
_diffrn_reflns_limit_h_min -16
_diffrn_reflns_limit_k_max 18
_diffrn_reflns_limit_k_min -18
_diffrn_reflns_limit_l_max 21
_diffrn_reflns_limit_l_min -21
_diffrn_reflns_number 36922
_diffrn_reflns_theta_full 25.00
_diffrn_reflns_theta_max 26.37
_diffrn_reflns_theta_min 1.19
_diffrn_standards_number 0
_exptl_absorpt_coefficient_mu 0.849
_exptl_absorpt_correction_T_max 0.9679
_exptl_absorpt_correction_T_min 0.8989
_exptl_absorpt_correction_type multi-scan
_exptl_absorpt_process_details 'SADABS 2.10 (Sheldrick, 2004)'
_exptl_crystal_colour red
_exptl_crystal_density_diffrn 1.298
_exptl_crystal_density_method 'not measured'
_exptl_crystal_description plate
_exptl_crystal_F_000 1352
_exptl_crystal_size_max 0.15
_exptl_crystal_size_mid 0.15
_exptl_crystal_size_min 0.05
_platon_squeeze_details
;
;
_refine_diff_density_max 0.811
_refine_diff_density_min -0.413
_refine_diff_density_rms 0.092
_refine_ls_extinction_method none
_refine_ls_goodness_of_fit_ref 0.906
_refine_ls_hydrogen_treatment constr
_refine_ls_matrix_type full
_refine_ls_number_parameters 736
_refine_ls_number_reflns 13380
_refine_ls_number_restraints 0
_refine_ls_restrained_S_all 0.906
_refine_ls_R_factor_all 0.0905
_refine_ls_R_factor_gt 0.0605
_refine_ls_shift/su_max 0.001
_refine_ls_shift/su_mean 0.000
_refine_ls_structure_factor_coef Fsqd
_refine_ls_weighting_details 'calc w=1/[\s^2^(Fo^2^)+(0.0897P)^2^] where P=(Fo^2^+2Fc^2^)/3'
_refine_ls_weighting_scheme calc
_refine_ls_wR_factor_gt 0.1507
_refine_ls_wR_factor_ref 0.1642
_reflns_number_gt 8288
_reflns_number_total 13380
_reflns_threshold_expression I>2\s(I)
_cod_duplicate_entry 7102309
_cod_data_source_file b712118k.txt
_cod_data_source_block sqz
_cod_original_cell_volume 3319.8(12)
_cod_original_formula_sum 'C65.50 H68.50 Co N9.50 O9.50 Zn1.50'
_cod_database_code 7113183

loop_
_symmetry_equiv_pos_as_xyz
'x, y, z'
'-x, -y, -z'

loop_
_atom_site_label
_atom_site_type_symbol
_atom_site_fract_x
_atom_site_fract_y
_atom_site_fract_z
_atom_site_U_iso_or_equiv
_atom_site_adp_type
_atom_site_occupancy
_atom_site_symmetry_multiplicity
_atom_site_calc_flag
_atom_site_refinement_flags
_atom_site_disorder_assembly
_atom_site_disorder_group
Zn1 Zn 1.0000 0.5000 0.0000 0.03428(16) Uani 1 2 d S . .
Zn2 Zn 0.81871(3) 0.42746(3) -0.08334(2) 0.04156(14) Uani 1 1 d . . .
Co1 Co 0.61816(4) 0.16703(3) 0.57819(3) 0.03735(15) Uani 1 1 d . . .
C1 C 0.8139(3) 0.2150(4) 0.5699(3) 0.0699(15) Uani 1 1 d . . .
H1 H 0.8165 0.1975 0.6241 0.084 Uiso 1 1 calc R . .
C2 C 0.8941(3) 0.2433(4) 0.5176(3) 0.0773(16) Uani 1 1 d . . .
H2 H 0.9564 0.2498 0.5307 0.093 Uiso 1 1 calc R . .
C3 C 0.8630(3) 0.2589(3) 0.4453(2) 0.0569(12) Uani 1 1 d . . .
H3 H 0.9008 0.2759 0.3979 0.068 Uiso 1 1 calc R . .
C4 C 0.7633(3) 0.2451(2) 0.4541(2) 0.0413(9) Uani 1 1 d . . .
C5 C 0.6999(3) 0.2590(3) 0.3960(2) 0.0426(9) Uani 1 1 d . . .
C6 C 0.6006(3) 0.2413(3) 0.4084(2) 0.0419(9) Uani 1 1 d . . .
C7 C 0.5238(3) 0.2675(3) 0.3558(2) 0.0491(10) Uani 1 1 d . . .
H7 H 0.5298 0.2986 0.3044 0.059 Uiso 1 1 calc R . .
C8 C 0.4406(3) 0.2389(3) 0.3943(2) 0.0517(10) Uani 1 1 d . . .
H8 H 0.3782 0.2461 0.3743 0.062 Uiso 1 1 calc R . .
C9 C 0.4647(3) 0.1967(3) 0.4691(2) 0.0435(9) Uani 1 1 d . . .
H9 H 0.4196 0.1717 0.5078 0.052 Uiso 1 1 calc R . .
C10 C 0.7343(3) 0.2969(3) 0.3145(2) 0.0436(9) Uani 1 1 d . . .
C11 C 0.7315(4) 0.2506(3) 0.2514(2) 0.0646(13) Uani 1 1 d . . .
H11 H 0.7091 0.1942 0.2603 0.077 Uiso 1 1 calc R . .
C12 C 0.7614(4) 0.2867(3) 0.1749(2) 0.0557(11) Uani 1 1 d . . .
H12 H 0.7581 0.2555 0.1325 0.067 Uiso 1 1 calc R . .
C13 C 0.7961(3) 0.3692(3) 0.1621(2) 0.0402(9) Uani 1 1 d . . .
C14 C 0.8000(3) 0.4154(3) 0.2248(2) 0.0413(9) Uani 1 1 d . . .
H14 H 0.8235 0.4712 0.2160 0.050 Uiso 1 1 calc R . .
C15 C 0.7692(3) 0.3792(3) 0.3001(2) 0.0418(9) Uani 1 1 d . . .
H15 H 0.7719 0.4110 0.3424 0.050 Uiso 1 1 calc R . .
C16 C 0.8239(3) 0.4103(3) 0.0784(2) 0.0399(9) Uani 1 1 d . . .
C17 C 0.7156(3) 0.0130(3) 0.4856(2) 0.0572(12) Uani 1 1 d . . .
H17 H 0.6973 0.0498 0.4383 0.069 Uiso 1 1 calc R . .
C18 C 0.7649(4) -0.0835(3) 0.4924(3) 0.0692(15) Uani 1 1 d . . .
H18 H 0.7859 -0.1210 0.4512 0.083 Uiso 1 1 calc R . .
C19 C 0.7763(3) -0.1120(3) 0.5690(3) 0.0609(13) Uani 1 1 d . . .
H19 H 0.8055 -0.1733 0.5913 0.073 Uiso 1 1 calc R . .
C20 C 0.7361(3) -0.0320(3) 0.6094(2) 0.0461(10) Uani 1 1 d . . .
C21 C 0.7317(3) -0.0252(3) 0.6890(2) 0.0485(10) Uani 1 1 d . . .
C22 C 0.6989(3) 0.0564(3) 0.7237(2) 0.0480(10) Uani 1 1 d . . .
C23 C 0.7005(4) 0.0687(4) 0.8026(3) 0.0677(14) Uani 1 1 d . . .
H23 H 0.7214 0.0207 0.8432 0.081 Uiso 1 1 calc R . .
C24 C 0.6664(4) 0.1631(4) 0.8095(3) 0.0707(14) Uani 1 1 d . . .
H24 H 0.6603 0.1924 0.8549 0.085 Uiso 1 1 calc R . .
C25 C 0.6428(3) 0.2064(3) 0.7348(2) 0.0532(11) Uani 1 1 d . . .
H25 H 0.6170 0.2716 0.7224 0.064 Uiso 1 1 calc R . .
C26 C 0.7632(3) -0.1168(3) 0.7423(2) 0.0527(11) Uani 1 1 d . . .
C27 C 0.6980(3) -0.1769(3) 0.7590(2) 0.0509(10) Uani 1 1 d . . .
H27 H 0.6347 -0.1597 0.7387 0.061 Uiso 1 1 calc R . .
C28 C 0.7248(3) -0.2627(3) 0.8055(2) 0.0487(10) Uani 1 1 d . . .
H28 H 0.6801 -0.3034 0.8161 0.058 Uiso 1 1 calc R . .
C29 C 0.8175(3) -0.2884(3) 0.8364(2) 0.0483(10) Uani 1 1 d . . .
C30 C 0.8825(4) -0.2285(4) 0.8211(4) 0.0879(19) Uani 1 1 d . . .
H30 H 0.9448 -0.2448 0.8428 0.105 Uiso 1 1 calc R . .
C31 C 0.8550(4) -0.1424(4) 0.7728(4) 0.097(2) Uani 1 1 d . . .
H31 H 0.9001 -0.1020 0.7612 0.116 Uiso 1 1 calc R . .
C32 C 0.8467(3) -0.3823(3) 0.8863(2) 0.0495(10) Uani 1 1 d . . .
C33 C 0.5025(3) 0.0184(3) 0.6244(2) 0.0443(9) Uani 1 1 d . . .
H33 H 0.5514 -0.0254 0.5966 0.053 Uiso 1 1 calc R . .
C34 C 0.4159(3) -0.0019(3) 0.6703(2) 0.0546(11) Uani 1 1 d . . .
H34 H 0.3970 -0.0600 0.6790 0.065 Uiso 1 1 calc R . .
C35 C 0.3640(3) 0.0792(3) 0.7002(2) 0.0501(10) Uani 1 1 d . . .
H35 H 0.3026 0.0871 0.7338 0.060 Uiso 1 1 calc R . .
C36 C 0.4195(3) 0.1490(3) 0.6717(2) 0.0416(9) Uani 1 1 d . . .
C37 C 0.3920(3) 0.2439(3) 0.6796(2) 0.0419(9) Uani 1 1 d . . .
C38 C 0.4460(3) 0.3113(3) 0.6460(2) 0.0412(9) Uani 1 1 d . . .
C39 C 0.4173(3) 0.4093(3) 0.6484(2) 0.0561(11) Uani 1 1 d . . .
H39 H 0.3577 0.4421 0.6758 0.067 Uiso 1 1 calc R . .
C40 C 0.4917(4) 0.4486(3) 0.6037(2) 0.0585(12) Uani 1 1 d . . .
H40 H 0.4935 0.5127 0.5949 0.070 Uiso 1 1 calc R . .
C41 C 0.5642(3) 0.3733(3) 0.5742(2) 0.0493(10) Uani 1 1 d . . .
H41 H 0.6236 0.3798 0.5408 0.059 Uiso 1 1 calc R . .
C42 C 0.2917(3) 0.2781(3) 0.7274(2) 0.0434(9) Uani 1 1 d . . .
C43 C 0.2018(3) 0.2942(4) 0.6960(3) 0.0675(14) Uani 1 1 d . . .
H43 H 0.2021 0.2854 0.6435 0.081 Uiso 1 1 calc R . .
C44 C 0.1104(3) 0.3235(4) 0.7410(2) 0.0652(14) Uani 1 1 d . . .
H44 H 0.0489 0.3324 0.7192 0.078 Uiso 1 1 calc R . .
C45 C 0.1076(3) 0.3399(3) 0.8173(2) 0.0452(10) Uani 1 1 d . . .
C46 C 0.1966(3) 0.3239(3) 0.8485(2) 0.0520(11) Uani 1 1 d . . .
H46 H 0.1958 0.3339 0.9008 0.062 Uiso 1 1 calc R . .
C47 C 0.2897(3) 0.2928(3) 0.8040(2) 0.0514(10) Uani 1 1 d . . .
H47 H 0.3511 0.2820 0.8264 0.062 Uiso 1 1 calc R . .
C48 C 0.0094(3) 0.3710(3) 0.8667(2) 0.0479(10) Uani 1 1 d . . .
N1 N 0.7360(2) 0.2162(2) 0.53330(17) 0.0430(8) Uani 1 1 d . . .
N2 N 0.5610(2) 0.1966(2) 0.47823(16) 0.0377(7) Uani 1 1 d . . .
N3 N 0.6982(2) 0.0450(2) 0.55512(18) 0.0460(8) Uani 1 1 d . . .
N4 N 0.6612(2) 0.1445(2) 0.68303(18) 0.0445(8) Uani 1 1 d . . .
N5 N 0.5078(2) 0.1081(2) 0.62460(16) 0.0387(7) Uani 1 1 d . . .
N6 N 0.5391(2) 0.2912(2) 0.59887(16) 0.0385(7) Uani 1 1 d . . .
O1 O 0.86671(19) 0.47703(17) 0.06783(14) 0.0430(6) Uani 1 1 d . . .
O2 O 0.7990(2) 0.3732(2) 0.02497(15) 0.0483(7) Uani 1 1 d . . .
O3 O 0.9269(2) -0.39907(19) 0.91856(17) 0.0572(8) Uani 1 1 d . . .
O4 O 0.7876(2) -0.43675(19) 0.88967(17) 0.0561(8) Uani 1 1 d . . .
O5 O 0.0077(2) 0.38981(19) 0.93387(16) 0.0511(7) Uani 1 1 d . . .
O6 O -0.0725(2) 0.3775(2) 0.83622(17) 0.0685(9) Uani 1 1 d . . .
C49 C 0.6290(4) 0.3729(4) -0.0661(3) 0.0781(16) Uani 0.50 1 d P A 1
H49 H 0.6559 0.3263 -0.0263 0.094 Uiso 0.50 1 calc PR A 1
C50 C 0.485(3) 0.440(3) -0.140(2) 0.25(3) Uani 0.50 1 d P A 1
H50A H 0.5295 0.4074 -0.1820 0.300 Uiso 0.50 1 calc PR A 1
H50B H 0.4155 0.4322 -0.1418 0.300 Uiso 0.50 1 calc PR A 1
C51 C 0.4844(19) 0.5378(14) -0.1545(19) 0.134(13) Uani 0.50 1 d P A 1
H51A H 0.4644 0.5634 -0.2063 0.200 Uiso 0.50 1 calc PR A 1
H51B H 0.5522 0.5457 -0.1513 0.200 Uiso 0.50 1 calc PR A 1
H51C H 0.4365 0.5709 -0.1154 0.200 Uiso 0.50 1 calc PR A 1
C52 C 0.4513(11) 0.3630(10) 0.0003(7) 0.089(4) Uani 0.50 1 d P A 1
H52A H 0.3907 0.4139 0.0094 0.107 Uiso 0.50 1 calc PR A 1
H52B H 0.4858 0.3476 0.0481 0.107 Uiso 0.50 1 calc PR A 1
C53 C 0.4162(15) 0.2748(13) -0.0133(10) 0.103(6) Uani 0.50 1 d P A 1
H53A H 0.3689 0.2584 0.0309 0.154 Uiso 0.50 1 calc PR A 1
H53B H 0.4751 0.2224 -0.0185 0.154 Uiso 0.50 1 calc PR A 1
H53C H 0.3829 0.2887 -0.0609 0.154 Uiso 0.50 1 calc PR A 1
N7 N 0.5196(7) 0.3973(9) -0.0640(7) 0.066(3) Uani 0.50 1 d P A 1
O7 O 0.6915(2) 0.4054(2) -0.11348(17) 0.0633(8) Uani 0.50 1 d P A 1
C54 C 0.6290(4) 0.3729(4) -0.0661(3) 0.0781(16) Uani 0.50 1 d P A 2
H54 H 0.6376 0.3551 -0.0126 0.094 Uiso 0.50 1 calc PR A 2
C55 C 0.5139(17) 0.4217(13) -0.1669(13) 0.079(5) Uani 0.50 1 d P A 2
H55A H 0.5695 0.4107 -0.2095 0.095 Uiso 0.50 1 calc PR A 2
H55B H 0.4591 0.3962 -0.1795 0.095 Uiso 0.50 1 calc PR A 2
C56 C 0.4783(19) 0.516(2) -0.1690(17) 0.128(12) Uani 0.50 1 d P A 2
H56A H 0.4611 0.5430 -0.2213 0.192 Uiso 0.50 1 calc PR A 2
H56B H 0.5303 0.5435 -0.1556 0.192 Uiso 0.50 1 calc PR A 2
H56C H 0.4179 0.5294 -0.1316 0.192 Uiso 0.50 1 calc PR A 2
C57 C 0.4868(9) 0.3031(10) -0.0498(8) 0.091(4) Uani 0.50 1 d P A 2
H57A H 0.4786 0.2586 -0.0834 0.110 Uiso 0.50 1 calc PR A 2
H57B H 0.5225 0.2664 -0.0058 0.110 Uiso 0.50 1 calc PR A 2
C58 C 0.3893(13) 0.3524(17) -0.0202(10) 0.120(7) Uani 0.50 1 d P A 2
H58A H 0.3513 0.3078 0.0083 0.180 Uiso 0.50 1 calc PR A 2
H58B H 0.3531 0.3884 -0.0634 0.180 Uiso 0.50 1 calc PR A 2
H58C H 0.3966 0.3948 0.0149 0.180 Uiso 0.50 1 calc PR A 2
N8 N 0.5512(8) 0.3654(8) -0.0957(6) 0.064(3) Uani 0.50 1 d P A 2
O8 O 0.6915(2) 0.4054(2) -0.11348(17) 0.0633(8) Uani 0.50 1 d P A 2
C59 C 0.8807(10) 0.0449(10) 0.2950(8) 0.096(4) Uani 0.50 1 d P B -1
C60 C 1.0026(8) 0.0107(7) 0.3746(6) 0.069(3) Uani 0.50 1 d P B -1
H60A H 0.9972 0.0786 0.3612 0.083 Uiso 0.50 1 calc PR B -1
H60B H 1.0741 -0.0208 0.3612 0.083 Uiso 0.50 1 calc PR B -1
C61 C 0.9784(10) -0.0084(9) 0.4617(7) 0.093(4) Uani 0.50 1 d P B -1
H61A H 1.0249 0.0135 0.4877 0.139 Uiso 0.50 1 calc PR B -1
H61B H 0.9858 -0.0756 0.4768 0.139 Uiso 0.50 1 calc PR B -1
H61C H 0.9089 0.0245 0.4769 0.139 Uiso 0.50 1 calc PR B -1
C62 C 0.9630(7) -0.1108(7) 0.3108(6) 0.066(3) Uani 0.50 1 d P B -1
H62A H 0.8987 -0.1237 0.3019 0.079 Uiso 0.50 1 calc PR B -1
H62B H 0.9863 -0.1521 0.3577 0.079 Uiso 0.50 1 calc PR B -1
C63 C 1.0418(9) -0.1361(10) 0.2408(8) 0.099(4) Uani 0.50 1 d P B -1
H63A H 1.0500 -0.2019 0.2347 0.148 Uiso 0.50 1 calc PR B -1
H63B H 1.1066 -0.1256 0.2496 0.148 Uiso 0.50 1 calc PR B -1
H63C H 1.0189 -0.0968 0.1936 0.148 Uiso 0.50 1 calc PR B -1
N9 N 0.9441(6) -0.0162(5) 0.3256(4) 0.057(2) Uani 0.50 1 d P B -1
O9 O 0.8184(7) 0.0344(5) 0.2400(8) 0.137(4) Uani 0.50 1 d P B -1

loop_
_atom_site_aniso_label
_atom_site_aniso_U_11
_atom_site_aniso_U_22
_atom_site_aniso_U_33
_atom_site_aniso_U_23
_atom_site_aniso_U_13
_atom_site_aniso_U_12
Zn1 0.0322(3) 0.0342(3) 0.0285(3) 0.0062(2) 0.0054(2) -0.0042(2)
Zn2 0.0348(3) 0.0467(3) 0.0338(2) 0.00508(19) 0.00577(18) -0.00372(19)
Co1 0.0367(3) 0.0342(3) 0.0298(3) 0.0057(2) 0.0081(2) 0.0002(2)
C1 0.045(3) 0.103(4) 0.045(2) 0.029(3) -0.007(2) -0.010(3)
C2 0.039(3) 0.118(4) 0.065(3) 0.027(3) -0.001(2) -0.026(3)
C3 0.042(2) 0.065(3) 0.050(2) 0.015(2) 0.0130(19) -0.010(2)
C4 0.044(2) 0.034(2) 0.0351(19) 0.0049(16) 0.0092(17) -0.0037(17)
C5 0.051(2) 0.035(2) 0.0343(19) 0.0015(16) 0.0095(17) -0.0075(17)
C6 0.052(2) 0.038(2) 0.0287(18) 0.0001(15) 0.0099(17) -0.0089(18)
C7 0.067(3) 0.050(2) 0.0300(19) 0.0067(17) -0.0072(19) -0.019(2)
C8 0.051(3) 0.055(3) 0.046(2) 0.0038(19) -0.0017(19) -0.013(2)
C9 0.043(2) 0.043(2) 0.039(2) 0.0029(17) 0.0029(17) -0.0089(18)
C10 0.055(2) 0.038(2) 0.035(2) 0.0012(16) 0.0072(17) -0.0141(18)
C11 0.108(4) 0.047(3) 0.041(2) -0.0003(19) 0.016(2) -0.039(3)
C12 0.082(3) 0.052(2) 0.037(2) -0.0045(18) 0.011(2) -0.033(2)
C13 0.040(2) 0.042(2) 0.0326(19) 0.0086(16) 0.0041(16) -0.0099(17)
C14 0.046(2) 0.035(2) 0.039(2) 0.0041(16) 0.0038(17) -0.0128(17)
C15 0.045(2) 0.039(2) 0.0364(19) -0.0039(16) 0.0075(17) -0.0077(17)
C16 0.033(2) 0.043(2) 0.0338(19) 0.0034(17) 0.0055(16) -0.0018(17)
C17 0.068(3) 0.041(2) 0.044(2) 0.0047(18) 0.021(2) 0.001(2)
C18 0.078(3) 0.042(2) 0.065(3) -0.001(2) 0.037(3) 0.000(2)
C19 0.052(3) 0.037(2) 0.072(3) 0.009(2) 0.018(2) 0.0069(19)
C20 0.034(2) 0.038(2) 0.053(2) 0.0132(18) 0.0002(18) 0.0033(17)
C21 0.038(2) 0.044(2) 0.053(2) 0.0212(19) -0.0019(18) -0.0067(18)
C22 0.047(2) 0.048(2) 0.040(2) 0.0190(19) -0.0077(18) -0.0081(19)
C23 0.080(3) 0.074(3) 0.045(2) 0.025(2) -0.020(2) -0.024(3)
C24 0.093(4) 0.076(4) 0.042(2) 0.004(2) -0.011(2) -0.021(3)
C25 0.056(3) 0.053(3) 0.043(2) 0.001(2) 0.000(2) -0.006(2)
C26 0.042(2) 0.051(2) 0.054(2) 0.018(2) -0.0051(19) -0.0039(19)
C27 0.053(3) 0.051(2) 0.043(2) 0.0130(19) -0.0097(19) -0.009(2)
C28 0.048(2) 0.046(2) 0.044(2) 0.0159(18) -0.0046(19) -0.0106(19)
C29 0.042(2) 0.045(2) 0.048(2) 0.0139(18) -0.0007(18) -0.0040(18)
C30 0.057(3) 0.072(3) 0.123(5) 0.053(3) -0.033(3) -0.020(3)
C31 0.069(4) 0.072(4) 0.138(5) 0.061(4) -0.036(4) -0.026(3)
C32 0.046(3) 0.047(2) 0.043(2) 0.0122(18) 0.0041(19) -0.003(2)
C33 0.050(2) 0.033(2) 0.042(2) -0.0007(16) 0.0082(18) -0.0062(17)
C34 0.067(3) 0.047(2) 0.047(2) 0.0037(19) 0.008(2) -0.022(2)
C35 0.051(2) 0.054(3) 0.040(2) 0.0027(19) 0.0104(19) -0.016(2)
C36 0.041(2) 0.043(2) 0.0310(18) 0.0024(16) 0.0054(16) -0.0014(17)
C37 0.040(2) 0.046(2) 0.0326(19) -0.0043(16) 0.0035(16) -0.0001(17)
C38 0.041(2) 0.040(2) 0.0350(19) -0.0025(16) 0.0050(16) -0.0015(17)
C39 0.060(3) 0.042(2) 0.051(2) -0.0012(19) 0.007(2) 0.009(2)
C40 0.075(3) 0.035(2) 0.055(3) 0.0014(19) 0.012(2) -0.008(2)
C41 0.057(3) 0.041(2) 0.042(2) 0.0016(18) 0.0104(19) -0.0102(19)
C42 0.038(2) 0.048(2) 0.039(2) -0.0078(17) 0.0083(17) -0.0060(18)
C43 0.047(3) 0.106(4) 0.038(2) -0.022(2) 0.001(2) 0.010(3)
C44 0.036(2) 0.107(4) 0.044(2) -0.021(2) 0.0007(19) 0.004(2)
C45 0.037(2) 0.051(2) 0.039(2) -0.0039(18) 0.0078(17) -0.0013(18)
C46 0.054(3) 0.063(3) 0.037(2) -0.0156(19) 0.0134(19) -0.014(2)
C47 0.041(2) 0.064(3) 0.045(2) -0.013(2) -0.0007(18) -0.002(2)
C48 0.040(2) 0.045(2) 0.050(2) -0.0035(19) 0.0147(19) -0.0060(18)
N1 0.0371(18) 0.0456(18) 0.0341(16) 0.0097(14) 0.0042(14) -0.0006(14)
N2 0.0406(18) 0.0328(16) 0.0304(15) 0.0029(12) 0.0078(13) -0.0021(13)
N3 0.0467(19) 0.0380(17) 0.0380(17) 0.0050(14) 0.0139(15) 0.0019(14)
N4 0.0414(19) 0.0431(18) 0.0382(17) 0.0091(15) 0.0049(14) -0.0038(15)
N5 0.0375(17) 0.0351(16) 0.0314(15) 0.0048(13) 0.0123(13) -0.0006(13)
N6 0.0381(17) 0.0343(16) 0.0348(16) 0.0011(13) 0.0048(13) -0.0015(13)
O1 0.0442(15) 0.0398(14) 0.0380(14) 0.0037(11) 0.0140(12) -0.0125(12)
O2 0.0485(17) 0.0617(18) 0.0328(14) 0.0049(13) 0.0058(12) -0.0215(14)
O3 0.0492(18) 0.0512(17) 0.0603(18) 0.0247(14) -0.0111(15) -0.0082(14)
O4 0.0519(18) 0.0439(16) 0.0618(18) 0.0169(14) -0.0053(14) -0.0060(14)
O5 0.0576(18) 0.0494(16) 0.0421(16) -0.0118(13) 0.0195(13) -0.0153(14)
O6 0.0426(18) 0.093(3) 0.0546(19) -0.0114(17) 0.0162(15) 0.0011(16)
C49 0.084(4) 0.078(4) 0.084(4) 0.021(3) -0.033(3) -0.046(3)
C50 0.22(4) 0.29(5) 0.25(4) 0.20(4) -0.12(3) -0.17(4)
C51 0.105(15) 0.052(8) 0.24(3) 0.057(14) -0.093(16) -0.019(8)
C52 0.072(8) 0.121(10) 0.088(9) -0.053(8) 0.048(7) -0.056(8)
C53 0.095(12) 0.159(15) 0.075(8) -0.004(11) -0.003(8) -0.079(13)
N7 0.032(5) 0.090(8) 0.068(7) -0.013(5) 0.008(4) -0.008(5)
O7 0.058(2) 0.078(2) 0.0523(18) 0.0019(16) -0.0070(15) -0.0187(17)
C54 0.084(4) 0.078(4) 0.084(4) 0.021(3) -0.033(3) -0.046(3)
C55 0.100(10) 0.059(8) 0.105(11) 0.005(8) -0.062(9) -0.047(7)
C56 0.066(11) 0.23(4) 0.112(14) -0.043(17) -0.011(10) -0.063(16)
C57 0.076(8) 0.101(10) 0.091(9) 0.010(8) -0.005(7) -0.025(7)
C58 0.067(11) 0.23(2) 0.093(11) -0.059(15) 0.033(8) -0.085(15)
N8 0.045(6) 0.080(8) 0.073(7) 0.008(5) -0.012(5) -0.034(5)
O8 0.058(2) 0.078(2) 0.0523(18) 0.0019(16) -0.0070(15) -0.0187(17)
C59 0.067(8) 0.120(11) 0.110(10) -0.027(9) 0.010(7) -0.041(8)
C60 0.068(7) 0.060(6) 0.077(7) -0.004(5) 0.003(6) -0.018(5)
C61 0.086(9) 0.079(8) 0.116(11) -0.031(7) 0.012(7) -0.028(7)
C62 0.049(6) 0.070(7) 0.079(7) -0.011(5) -0.017(5) -0.008(5)
C63 0.075(8) 0.113(10) 0.109(10) -0.029(8) -0.002(7) -0.019(7)
N9 0.046(4) 0.054(5) 0.058(4) 0.013(4) -0.005(4) 0.001(4)
O9 0.078(6) 0.052(5) 0.264(13) 0.029(6) -0.012(7) -0.019(4)

loop_
_atom_type_symbol
_atom_type_description
_atom_type_scat_dispersion_real
_atom_type_scat_dispersion_imag
_atom_type_scat_source
C C 0.0033 0.0016 'International Tables Vol C Tables 4.2.6.8 and 6.1.1.4'
H H 0.0000 0.0000 'International Tables Vol C Tables 4.2.6.8 and 6.1.1.4'
N N 0.0061 0.0033 'International Tables Vol C Tables 4.2.6.8 and 6.1.1.4'
O O 0.0106 0.0060 'International Tables Vol C Tables 4.2.6.8 and 6.1.1.4'
Co Co 0.3494 0.9721 'International Tables Vol C Tables 4.2.6.8 and 6.1.1.4'
Zn Zn 0.2839 1.4301 'International Tables Vol C Tables 4.2.6.8 and 6.1.1.4'

loop_
_geom_angle_atom_site_label_1
_geom_angle_atom_site_label_2
_geom_angle_atom_site_label_3
_geom_angle
_geom_angle_site_symmetry_1
_geom_angle_site_symmetry_3
O3 Zn1 O3 179.998(1) 1_564 2_756
O3 Zn1 O1 84.61(10) 1_564 2_765
O3 Zn1 O1 95.39(10) 2_756 2_765
O3 Zn1 O1 95.39(10) 1_564 .
O3 Zn1 O1 84.61(10) 2_756 .
O1 Zn1 O1 180.0 2_765 .
O3 Zn1 O5 93.01(12) 1_564 1_654
O3 Zn1 O5 86.99(12) 2_756 1_654
O1 Zn1 O5 87.69(10) 2_765 1_654
O1 Zn1 O5 92.32(10) . 1_654
O3 Zn1 O5 86.99(12) 1_564 2_666
O3 Zn1 O5 93.01(12) 2_756 2_666
O1 Zn1 O5 92.31(10) 2_765 2_666
O1 Zn1 O5 87.69(10) . 2_666
O5 Zn1 O5 179.999(1) 1_654 2_666
O2 Zn2 O4 120.01(13) . 1_564
O2 Zn2 O6 126.52(13) . 1_654
O4 Zn2 O6 105.66(13) 1_564 1_654
O2 Zn2 O7 95.49(12) . .
O4 Zn2 O7 97.37(13) 1_564 .
O6 Zn2 O7 105.24(14) 1_654 .
O2 Zn2 C48 107.67(13) . 1_654
O4 Zn2 C48 105.15(12) 1_564 1_654
O6 Zn2 C48 28.73(13) 1_654 1_654
O7 Zn2 C48 132.65(14) . 1_654
N3 Co1 N5 88.65(13) . .
N3 Co1 N6 178.55(12) . .
N5 Co1 N6 92.49(12) . .
N3 Co1 N1 87.15(13) . .
N5 Co1 N1 175.42(12) . .
N6 Co1 N1 91.74(13) . .
N3 Co1 N4 91.22(14) . .
N5 Co1 N4 86.15(13) . .
N6 Co1 N4 89.76(13) . .
N1 Co1 N4 92.12(13) . .
N3 Co1 N2 93.72(13) . .
N5 Co1 N2 90.35(13) . .
N6 Co1 N2 85.38(12) . .
N1 Co1 N2 91.73(13) . .
N4 Co1 N2 173.89(13) . .
N1 C1 C2 111.7(4) . .
N1 C1 H1 124.1 . .
C2 C1 H1 124.1 . .
C3 C2 C1 106.1(4) . .
C3 C2 H2 126.9 . .
C1 C2 H2 126.9 . .
C2 C3 C4 107.2(4) . .
C2 C3 H3 126.4 . .
C4 C3 H3 126.4 . .
C5 C4 N1 124.2(3) . .
C5 C4 C3 127.0(3) . .
N1 C4 C3 108.8(3) . .
C4 C5 C6 124.2(3) . .
C4 C5 C10 119.5(4) . .
C6 C5 C10 116.2(4) . .
N2 C6 C5 123.7(3) . .
N2 C6 C7 108.2(3) . .
C5 C6 C7 128.1(3) . .
C8 C7 C6 107.0(3) . .
C8 C7 H7 126.5 . .
C6 C7 H7 126.5 . .
C7 C8 C9 107.4(4) . .
C7 C8 H8 126.3 . .
C9 C8 H8 126.3 . .
N2 C9 C8 111.0(3) . .
N2 C9 H9 124.5 . .
C8 C9 H9 124.5 . .
C11 C10 C15 118.6(3) . .
C11 C10 C5 120.6(3) . .
C15 C10 C5 120.8(3) . .
C10 C11 C12 120.9(4) . .
C10 C11 H11 119.6 . .
C12 C11 H11 119.6 . .
C13 C12 C11 119.4(4) . .
C13 C12 H12 120.3 . .
C11 C12 H12 120.3 . .
C14 C13 C12 120.1(3) . .
C14 C13 C16 120.8(3) . .
C12 C13 C16 119.1(4) . .
C15 C14 C13 119.8(3) . .
C15 C14 H14 120.1 . .
C13 C14 H14 120.1 . .
C14 C15 C10 121.2(4) . .
C14 C15 H15 119.4 . .
C10 C15 H15 119.4 . .
O1 C16 O2 125.9(3) . .
O1 C16 C13 118.4(4) . .
O2 C16 C13 115.7(3) . .
N3 C17 C18 110.9(4) . .
N3 C17 H17 124.6 . .
C18 C17 H17 124.5 . .
C19 C18 C17 107.3(4) . .
C19 C18 H18 126.4 . .
C17 C18 H18 126.4 . .
C18 C19 C20 107.1(4) . .
C18 C19 H19 126.5 . .
C20 C19 H19 126.5 . .
C21 C20 N3 122.7(4) . .
C21 C20 C19 128.9(4) . .
N3 C20 C19 108.5(4) . .
C22 C21 C20 125.9(3) . .
C22 C21 C26 117.4(4) . .
C20 C21 C26 116.6(4) . .
C21 C22 N4 123.7(4) . .
C21 C22 C23 128.4(4) . .
N4 C22 C23 107.9(4) . .
C24 C23 C22 108.1(4) . .
C24 C23 H23 125.9 . .
C22 C23 H23 125.9 . .
C23 C24 C25 105.4(4) . .
C23 C24 H24 127.3 . .
C25 C24 H24 127.3 . .
N4 C25 C24 112.1(4) . .
N4 C25 H25 123.9 . .
C24 C25 H25 123.9 . .
C31 C26 C27 119.1(4) . .
C31 C26 C21 122.2(4) . .
C27 C26 C21 118.6(4) . .
C26 C27 C28 120.7(4) . .
C26 C27 H27 119.7 . .
C28 C27 H27 119.7 . .
C29 C28 C27 120.1(4) . .
C29 C28 H28 119.9 . .
C27 C28 H28 119.9 . .
C30 C29 C28 119.7(4) . .
C30 C29 C32 120.4(4) . .
C28 C29 C32 119.8(4) . .
C29 C30 C31 119.6(5) . .
C29 C30 H30 120.2 . .
C31 C30 H30 120.2 . .
C26 C31 C30 120.8(5) . .
C26 C31 H31 119.6 . .
C30 C31 H31 119.6 . .
O3 C32 O4 126.8(4) . .
O3 C32 C29 117.6(4) . .
O4 C32 C29 115.6(4) . .
N5 C33 C34 112.0(3) . .
N5 C33 H33 124.0 . .
C34 C33 H33 124.0 . .
C35 C34 C33 106.5(4) . .
C35 C34 H34 126.7 . .
C33 C34 H34 126.7 . .
C34 C35 C36 107.6(4) . .
C34 C35 H35 126.2 . .
C36 C35 H35 126.2 . .
C37 C36 N5 122.8(3) . .
C37 C36 C35 128.5(4) . .
N5 C36 C35 108.4(3) . .
C36 C37 C38 126.5(3) . .
C36 C37 C42 116.5(3) . .
C38 C37 C42 116.9(3) . .
C37 C38 N6 123.9(3) . .
C37 C38 C39 128.2(4) . .
N6 C38 C39 107.9(3) . .
C40 C39 C38 108.1(4) . .
C40 C39 H39 126.0 . .
C38 C39 H39 126.0 . .
C39 C40 C41 105.5(4) . .
C39 C40 H40 127.2 . .
C41 C40 H40 127.2 . .
N6 C41 C40 111.9(4) . .
N6 C41 H41 124.0 . .
C40 C41 H41 124.0 . .
C43 C42 C47 119.0(4) . .
C43 C42 C37 120.9(3) . .
C47 C42 C37 120.0(4) . .
C42 C43 C44 120.2(4) . .
C42 C43 H43 119.9 . .
C44 C43 H43 119.9 . .
C45 C44 C43 121.2(4) . .
C45 C44 H44 119.4 . .
C43 C44 H44 119.4 . .
C46 C45 C44 118.6(4) . .
C46 C45 C48 119.6(4) . .
C44 C45 C48 121.7(4) . .
C45 C46 C47 120.8(4) . .
C45 C46 H46 119.6 . .
C47 C46 H46 119.6 . .
C42 C47 C46 120.0(4) . .
C42 C47 H47 120.0 . .
C46 C47 H47 120.0 . .
O5 C48 O6 121.9(4) . .
O5 C48 C45 121.2(4) . .
O6 C48 C45 116.9(4) . .
O5 C48 Zn2 74.3(2) . 1_456
O6 C48 Zn2 47.61(18) . 1_456
C45 C48 Zn2 164.3(3) . 1_456
C1 N1 C4 106.0(3) . .
C1 N1 Co1 125.8(3) . .
C4 N1 Co1 127.4(3) . .
C9 N2 C6 106.4(3) . .
C9 N2 Co1 124.8(2) . .
C6 N2 Co1 127.3(3) . .
C17 N3 C20 106.2(3) . .
C17 N3 Co1 126.3(3) . .
C20 N3 Co1 126.8(3) . .
C25 N4 C22 106.4(3) . .
C25 N4 Co1 126.9(3) . .
C22 N4 Co1 125.5(3) . .
C33 N5 C36 105.5(3) . .
C33 N5 Co1 127.8(2) . .
C36 N5 Co1 126.5(3) . .
C41 N6 C38 106.6(3) . .
C41 N6 Co1 127.2(3) . .
C38 N6 Co1 126.2(2) . .
C16 O1 Zn1 132.9(2) . .
C16 O2 Zn2 119.5(2) . .
C32 O3 Zn1 137.6(3) . 1_546
C32 O4 Zn2 127.4(3) . 1_546
C48 O5 Zn1 143.7(3) . 1_456
C48 O6 Zn2 103.7(3) . 1_456
O7 C49 N7 127.9(6) . .
O7 C49 H49 116.0 . .
N7 C49 H49 116.0 . .
C51 C50 N7 111(3) . .
C51 C50 H50A 109.4 . .
N7 C50 H50A 109.4 . .
C51 C50 H50B 109.4 . .
N7 C50 H50B 109.4 . .
H50A C50 H50B 108.0 . .
C50 C51 H51A 109.5 . .
C50 C51 H51B 109.5 . .
H51A C51 H51B 109.5 . .
C50 C51 H51C 109.5 . .
H51A C51 H51C 109.5 . .
H51B C51 H51C 109.5 . .
N7 C52 C53 114.8(11) . .
N7 C52 H52A 108.6 . .
C53 C52 H52A 108.6 . .
N7 C52 H52B 108.6 . .
C53 C52 H52B 108.6 . .
H52A C52 H52B 107.6 . .
C52 C53 H53A 109.5 . .
C52 C53 H53B 109.5 . .
H53A C53 H53B 109.5 . .
C52 C53 H53C 109.5 . .
H53A C53 H53C 109.5 . .
H53B C53 H53C 109.5 . .
C49 N7 C52 123.6(11) . .
C49 N7 C50 113.0(17) . .
C52 N7 C50 121.8(17) . .
C49 O7 Zn2 123.0(3) . .
C56 C55 N8 120.1(18) . .
C56 C55 H55A 107.3 . .
N8 C55 H55A 107.3 . .
C56 C55 H55B 107.3 . .
N8 C55 H55B 107.3 . .
H55A C55 H55B 106.9 . .
C55 C56 H56A 109.5 . .
C55 C56 H56B 109.5 . .
H56A C56 H56B 109.5 . .
C55 C56 H56C 109.5 . .
H56A C56 H56C 109.5 . .
H56B C56 H56C 109.5 . .
C58 C57 N8 113.8(15) . .
C58 C57 H57A 108.8 . .
N8 C57 H57A 108.8 . .
C58 C57 H57B 108.8 . .
N8 C57 H57B 108.8 . .
H57A C57 H57B 107.7 . .
C57 C58 H58A 109.5 . .
C57 C58 H58B 109.5 . .
H58A C58 H58B 109.5 . .
C57 C58 H58C 109.5 . .
H58A C58 H58C 109.5 . .
H58B C58 H58C 109.5 . .
C55 N8 C57 117.1(11) . .
N9 C59 O9 126.4(13) . .
N9 C60 C61 118.7(9) . .
N9 C60 H60A 107.6 . .
C61 C60 H60A 107.6 . .
N9 C60 H60B 107.6 . .
C61 C60 H60B 107.6 . .
H60A C60 H60B 107.1 . .
C60 C61 H61A 109.5 . .
C60 C61 H61B 109.5 . .
H61A C61 H61B 109.5 . .
C60 C61 H61C 109.5 . .
H61A C61 H61C 109.5 . .
H61B C61 H61C 109.5 . .
N9 C62 C63 114.8(9) . .
N9 C62 H62A 108.6 . .
C63 C62 H62A 108.6 . .
N9 C62 H62B 108.6 . .
C63 C62 H62B 108.6 . .
H62A C62 H62B 107.5 . .
C62 C63 H63A 109.5 . .
C62 C63 H63B 109.5 . .
H63A C63 H63B 109.5 . .
C62 C63 H63C 109.5 . .
H63A C63 H63C 109.5 . .
H63B C63 H63C 109.5 . .
C59 N9 C60 117.2(10) . .
C59 N9 C62 121.9(10) . .
C60 N9 C62 120.8(8) . .

loop_
_geom_bond_atom_site_label_1
_geom_bond_atom_site_label_2
_geom_bond_distance
_geom_bond_site_symmetry_2
Zn1 O3 2.055(3) 1_564
Zn1 O3 2.055(3) 2_756
Zn1 O1 2.089(2) 2_765
Zn1 O1 2.089(2) .
Zn1 O5 2.106(3) 1_654
Zn1 O5 2.106(3) 2_666
Zn2 O2 1.934(2) .
Zn2 O4 1.939(3) 1_564
Zn2 O6 1.966(3) 1_654
Zn2 O7 1.996(3) .
Zn2 C48 2.586(4) 1_654
Co1 N3 1.927(3) .
Co1 N5 1.937(3) .
Co1 N6 1.938(3) .
Co1 N1 1.939(3) .
Co1 N4 1.947(3) .
Co1 N2 1.948(3) .
C1 N1 1.309(5) .
C1 C2 1.419(6) .
C1 H1 0.9400 .
C2 C3 1.351(6) .
C2 H2 0.9400 .
C3 C4 1.406(5) .
C3 H3 0.9400 .
C4 C5 1.382(5) .
C4 N1 1.399(4) .
C5 C6 1.420(5) .
C5 C10 1.492(5) .
C6 N2 1.392(4) .
C6 C7 1.429(5) .
C7 C8 1.357(5) .
C7 H7 0.9400 .
C8 C9 1.397(5) .
C8 H8 0.9400 .
C9 N2 1.344(5) .
C9 H9 0.9400 .
C10 C11 1.388(6) .
C10 C15 1.388(5) .
C11 C12 1.394(5) .
C11 H11 0.9400 .
C12 C13 1.389(5) .
C12 H12 0.9400 .
C13 C14 1.385(5) .
C13 C16 1.517(5) .
C14 C15 1.381(5) .
C14 H14 0.9400 .
C15 H15 0.9400 .
C16 O1 1.243(4) .
C16 O2 1.272(5) .
C17 N3 1.332(5) .
C17 C18 1.410(6) .
C17 H17 0.9400 .
C18 C19 1.350(6) .
C18 H18 0.9400 .
C19 C20 1.417(6) .
C19 H19 0.9400 .
C20 C21 1.393(6) .
C20 N3 1.401(5) .
C21 C22 1.376(6) .
C21 C26 1.517(5) .
C22 N4 1.393(5) .
C22 C23 1.412(6) .
C23 C24 1.373(7) .
C23 H23 0.9400 .
C24 C25 1.399(6) .
C24 H24 0.9400 .
C25 N4 1.334(5) .
C25 H25 0.9400 .
C26 C31 1.372(6) .
C26 C27 1.379(6) .
C27 C28 1.387(5) .
C27 H27 0.9400 .
C28 C29 1.386(5) .
C28 H28 0.9400 .
C29 C30 1.373(6) .
C29 C32 1.511(5) .
C30 C31 1.407(6) .
C30 H30 0.9400 .
C31 H31 0.9400 .
C32 O3 1.252(5) .
C32 O4 1.263(5) .
C33 N5 1.345(5) .
C33 C34 1.396(5) .
C33 H33 0.9400 .
C34 C35 1.367(6) .
C34 H34 0.9400 .
C35 C36 1.415(5) .
C35 H35 0.9400 .
C36 C37 1.381(5) .
C36 N5 1.409(4) .
C37 C38 1.390(5) .
C37 C42 1.505(5) .
C38 N6 1.397(4) .
C38 C39 1.407(5) .
C39 C40 1.377(6) .
C39 H39 0.9400 .
C40 C41 1.399(6) .
C40 H40 0.9400 .
C41 N6 1.331(5) .
C41 H41 0.9400 .
C42 C43 1.365(6) .
C42 C47 1.376(5) .
C43 C44 1.379(6) .
C43 H43 0.9400 .
C44 C45 1.376(6) .
C44 H44 0.9400 .
C45 C46 1.351(6) .
C45 C48 1.490(5) .
C46 C47 1.397(5) .
C46 H46 0.9400 .
C47 H47 0.9400 .
C48 O5 1.236(5) .
C48 O6 1.279(5) .
C48 Zn2 2.586(4) 1_456
O3 Zn1 2.055(3) 1_546
O4 Zn2 1.939(3) 1_546
O5 Zn1 2.106(3) 1_456
O6 Zn2 1.966(3) 1_456
C49 O7 1.230(6) .
C49 N7 1.440(11) .
C49 H49 0.9400 .
C50 C51 1.43(5) .
C50 N7 1.47(3) .
C50 H50A 0.9800 .
C50 H50B 0.9800 .
C51 H51A 0.9700 .
C51 H51B 0.9700 .
C51 H51C 0.9700 .
C52 N7 1.459(14) .
C52 C53 1.554(19) .
C52 H52A 0.9800 .
C52 H52B 0.9800 .
C53 H53A 0.9700 .
C53 H53B 0.9700 .
C53 H53C 0.9700 .
C55 C56 1.35(4) .
C55 N8 1.46(2) .
C55 H55A 0.9800 .
C55 H55B 0.9800 .
C56 H56A 0.9700 .
C56 H56B 0.9700 .
C56 H56C 0.9700 .
C57 C58 1.41(2) .
C57 N8 1.491(15) .
C57 H57A 0.9800 .
C57 H57B 0.9800 .
C58 H58A 0.9700 .
C58 H58B 0.9700 .
C58 H58C 0.9700 .
C59 N9 1.199(15) .
C59 O9 1.415(16) .
C60 N9 1.406(12) .
C60 C61 1.498(15) .
C60 H60A 0.9800 .
C60 H60B 0.9800 .
C61 H61A 0.9700 .
C61 H61B 0.9700 .
C61 H61C 0.9700 .
C62 N9 1.412(12) .
C62 C63 1.527(14) .
C62 H62A 0.9800 .
C62 H62B 0.9800 .
C63 H63A 0.9700 .
C63 H63B 0.9700 .
C63 H63C 0.9700 .

loop_
_geom_torsion_atom_site_label_1
_geom_torsion_atom_site_label_2
_geom_torsion_atom_site_label_3
_geom_torsion_atom_site_label_4
_geom_torsion
_geom_torsion_site_symmetry_1
_geom_torsion_site_symmetry_4
N1 C1 C2 C3 -2.3(6) . .
C1 C2 C3 C4 3.0(6) . .
C2 C3 C4 C5 175.9(4) . .
C2 C3 C4 N1 -2.8(5) . .
N1 C4 C5 C6 -3.2(6) . .
C3 C4 C5 C6 178.2(4) . .
N1 C4 C5 C10 175.4(3) . .
C3 C4 C5 C10 -3.1(6) . .
C4 C5 C6 N2 -8.6(6) . .
C10 C5 C6 N2 172.7(3) . .
C4 C5 C6 C7 168.9(4) . .
C10 C5 C6 C7 -9.8(6) . .
N2 C6 C7 C8 0.2(4) . .
C5 C6 C7 C8 -177.6(4) . .
C6 C7 C8 C9 0.5(5) . .
C7 C8 C9 N2 -1.0(5) . .
C4 C5 C10 C11 127.8(5) . .
C6 C5 C10 C11 -53.5(5) . .
C4 C5 C10 C15 -52.7(5) . .
C6 C5 C10 C15 126.1(4) . .
C15 C10 C11 C12 -1.0(7) . .
C5 C10 C11 C12 178.5(4) . .
C10 C11 C12 C13 1.1(7) . .
C11 C12 C13 C14 -0.6(7) . .
C11 C12 C13 C16 -177.3(4) . .
C12 C13 C14 C15 -0.1(6) . .
C16 C13 C14 C15 176.6(3) . .
C13 C14 C15 C10 0.1(6) . .
C11 C10 C15 C14 0.4(6) . .
C5 C10 C15 C14 -179.1(4) . .
C14 C13 C16 O1 12.2(5) . .
C12 C13 C16 O1 -171.1(4) . .
C14 C13 C16 O2 -166.7(3) . .
C12 C13 C16 O2 10.0(5) . .
N3 C17 C18 C19 1.2(6) . .
C17 C18 C19 C20 -1.4(5) . .
C18 C19 C20 C21 -179.0(4) . .
C18 C19 C20 N3 1.2(5) . .
N3 C20 C21 C22 -5.8(7) . .
C19 C20 C21 C22 174.5(4) . .
N3 C20 C21 C26 172.4(4) . .
C19 C20 C21 C26 -7.4(6) . .
C20 C21 C22 N4 2.6(7) . .
C26 C21 C22 N4 -175.5(4) . .
C20 C21 C22 C23 -174.3(4) . .
C26 C21 C22 C23 7.5(7) . .
C21 C22 C23 C24 176.1(4) . .
N4 C22 C23 C24 -1.2(5) . .
C22 C23 C24 C25 1.0(6) . .
C23 C24 C25 N4 -0.5(6) . .
C22 C21 C26 C31 -76.8(6) . .
C20 C21 C26 C31 104.9(6) . .
C22 C21 C26 C27 104.6(5) . .
C20 C21 C26 C27 -73.7(5) . .
C31 C26 C27 C28 -0.5(7) . .
C21 C26 C27 C28 178.1(4) . .
C26 C27 C28 C29 0.6(7) . .
C27 C28 C29 C30 0.3(7) . .
C27 C28 C29 C32 -179.4(4) . .
C28 C29 C30 C31 -1.4(9) . .
C32 C29 C30 C31 178.3(5) . .
C27 C26 C31 C30 -0.5(9) . .
C21 C26 C31 C30 -179.1(6) . .
C29 C30 C31 C26 1.5(10) . .
C30 C29 C32 O3 6.4(7) . .
C28 C29 C32 O3 -173.9(4) . .
C30 C29 C32 O4 -172.3(5) . .
C28 C29 C32 O4 7.4(6) . .
N5 C33 C34 C35 0.5(5) . .
C33 C34 C35 C36 0.4(5) . .
C34 C35 C36 C37 173.0(4) . .
C34 C35 C36 N5 -1.1(5) . .
N5 C36 C37 C38 -2.1(6) . .
C35 C36 C37 C38 -175.4(4) . .
N5 C36 C37 C42 175.8(3) . .
C35 C36 C37 C42 2.5(6) . .
C36 C37 C38 N6 -0.8(6) . .
C42 C37 C38 N6 -178.6(3) . .
C36 C37 C38 C39 175.4(4) . .
C42 C37 C38 C39 -2.5(6) . .
C37 C38 C39 C40 -176.8(4) . .
N6 C38 C39 C40 -0.2(5) . .
C38 C39 C40 C41 0.6(5) . .
C39 C40 C41 N6 -0.8(5) . .
C36 C37 C42 C43 -79.1(5) . .
C38 C37 C42 C43 99.0(5) . .
C36 C37 C42 C47 100.4(5) . .
C38 C37 C42 C47 -81.5(5) . .
C47 C42 C43 C44 -1.0(7) . .
C37 C42 C43 C44 178.5(5) . .
C42 C43 C44 C45 2.0(8) . .
C43 C44 C45 C46 -2.0(8) . .
C43 C44 C45 C48 -179.7(5) . .
C44 C45 C46 C47 1.0(7) . .
C48 C45 C46 C47 178.7(4) . .
C43 C42 C47 C46 -0.1(7) . .
C37 C42 C47 C46 -179.5(4) . .
C45 C46 C47 C42 0.0(7) . .
C46 C45 C48 O5 5.8(6) . .
C44 C45 C48 O5 -176.5(4) . .
C46 C45 C48 O6 -174.4(4) . .
C44 C45 C48 O6 3.2(6) . .
C46 C45 C48 Zn2 176.0(9) . 1_456
C44 C45 C48 Zn2 -6.3(13) . 1_456
C2 C1 N1 C4 0.5(6) . .
C2 C1 N1 Co1 171.1(3) . .
C5 C4 N1 C1 -177.4(4) . .
C3 C4 N1 C1 1.4(5) . .
C5 C4 N1 Co1 12.3(5) . .
C3 C4 N1 Co1 -169.0(3) . .
N3 Co1 N1 C1 -83.2(4) . .
N6 Co1 N1 C1 97.7(4) . .
N4 Co1 N1 C1 7.9(4) . .
N2 Co1 N1 C1 -176.8(4) . .
N3 Co1 N1 C4 85.4(3) . .
N6 Co1 N1 C4 -93.7(3) . .
N4 Co1 N1 C4 176.5(3) . .
N2 Co1 N1 C4 -8.3(3) . .
C8 C9 N2 C6 1.1(4) . .
C8 C9 N2 Co1 167.9(3) . .
C5 C6 N2 C9 177.1(4) . .
C7 C6 N2 C9 -0.8(4) . .
C5 C6 N2 Co1 10.8(5) . .
C7 C6 N2 Co1 -167.1(3) . .
N3 Co1 N2 C9 106.1(3) . .
N5 Co1 N2 C9 17.4(3) . .
N6 Co1 N2 C9 -75.1(3) . .
N1 Co1 N2 C9 -166.7(3) . .
N3 Co1 N2 C6 -89.9(3) . .
N5 Co1 N2 C6 -178.6(3) . .
N6 Co1 N2 C6 88.9(3) . .
N1 Co1 N2 C6 -2.7(3) . .
C18 C17 N3 C20 -0.4(5) . .
C18 C17 N3 Co1 -171.6(3) . .
C21 C20 N3 C17 179.7(4) . .
C19 C20 N3 C17 -0.5(5) . .
C21 C20 N3 Co1 -9.1(6) . .
C19 C20 N3 Co1 170.7(3) . .
N5 Co1 N3 C17 102.0(4) . .
N1 Co1 N3 C17 -79.8(4) . .
N4 Co1 N3 C17 -171.9(4) . .
N2 Co1 N3 C17 11.7(4) . .
N5 Co1 N3 C20 -67.4(3) . .
N1 Co1 N3 C20 110.8(3) . .
N4 Co1 N3 C20 18.7(3) . .
N2 Co1 N3 C20 -157.7(3) . .
C24 C25 N4 C22 -0.2(5) . .
C24 C25 N4 Co1 168.0(3) . .
C21 C22 N4 C25 -176.6(4) . .
C23 C22 N4 C25 0.9(5) . .
C21 C22 N4 Co1 14.9(6) . .
C23 C22 N4 Co1 -167.6(3) . .
N3 Co1 N4 C25 172.5(3) . .
N5 Co1 N4 C25 -98.9(3) . .
N6 Co1 N4 C25 -6.4(3) . .
N1 Co1 N4 C25 85.3(3) . .
N3 Co1 N4 C22 -21.3(3) . .
N5 Co1 N4 C22 67.2(3) . .
N6 Co1 N4 C22 159.7(3) . .
N1 Co1 N4 C22 -108.5(3) . .
C34 C33 N5 C36 -1.2(4) . .
C34 C33 N5 Co1 174.0(3) . .
C37 C36 N5 C33 -173.1(4) . .
C35 C36 N5 C33 1.4(4) . .
C37 C36 N5 Co1 11.7(5) . .
C35 C36 N5 Co1 -173.8(3) . .
N3 Co1 N5 C33 -7.0(3) . .
N6 Co1 N5 C33 172.1(3) . .
N4 Co1 N5 C33 -98.3(3) . .
N2 Co1 N5 C33 86.7(3) . .
N3 Co1 N5 C36 167.1(3) . .
N6 Co1 N5 C36 -13.8(3) . .
N4 Co1 N5 C36 75.8(3) . .
N2 Co1 N5 C36 -99.2(3) . .
C40 C41 N6 C38 0.7(5) . .
C40 C41 N6 Co1 -176.7(3) . .
C37 C38 N6 C41 176.5(4) . .
C39 C38 N6 C41 -0.3(4) . .
C37 C38 N6 Co1 -6.1(5) . .
C39 C38 N6 Co1 177.1(3) . .
N5 Co1 N6 C41 -172.1(3) . .
N1 Co1 N6 C41 9.6(3) . .
N4 Co1 N6 C41 101.8(3) . .
N2 Co1 N6 C41 -82.0(3) . .
N5 Co1 N6 C38 11.0(3) . .
N1 Co1 N6 C38 -167.2(3) . .
N4 Co1 N6 C38 -75.1(3) . .
N2 Co1 N6 C38 101.2(3) . .
O2 C16 O1 Zn1 -53.5(5) . .
C13 C16 O1 Zn1 127.8(3) . .
O3 Zn1 O1 C16 108.9(3) 1_564 .
O3 Zn1 O1 C16 -71.1(3) 2_756 .
O5 Zn1 O1 C16 15.7(3) 1_654 .
O5 Zn1 O1 C16 -164.3(3) 2_666 .
O1 C16 O2 Zn2 -4.6(5) . .
C13 C16 O2 Zn2 174.1(2) . .
O4 Zn2 O2 C16 -40.8(3) 1_564 .
O6 Zn2 O2 C16 103.8(3) 1_654 .
O7 Zn2 O2 C16 -142.6(3) . .
C48 Zn2 O2 C16 79.2(3) 1_654 .
O4 C32 O3 Zn1 -10.0(7) . 1_546
C29 C32 O3 Zn1 171.4(3) . 1_546
O3 C32 O4 Zn2 -20.4(6) . 1_546
C29 C32 O4 Zn2 158.2(3) . 1_546
O6 C48 O5 Zn1 -87.3(6) . 1_456
C45 C48 O5 Zn1 92.4(5) . 1_456
Zn2 C48 O5 Zn1 -84.8(4) 1_456 1_456
O5 C48 O6 Zn2 3.3(5) . 1_456
C45 C48 O6 Zn2 -176.5(3) . 1_456
O7 C49 N7 C52 -172.2(9) . .
O7 C49 N7 C50 22(2) . .
C53 C52 N7 C49 -96.3(16) . .
C53 C52 N7 C50 68(3) . .
C51 C50 N7 C49 -81(3) . .
C51 C50 N7 C52 113(3) . .
N7 C49 O7 Zn2 143.3(7) . .
O2 Zn2 O7 C49 4.4(4) . .
O4 Zn2 O7 C49 -116.9(4) 1_564 .
O6 Zn2 O7 C49 134.6(4) 1_654 .
C48 Zn2 O7 C49 124.6(4) 1_654 .
C56 C55 N8 C57 108.4(19) . .
C58 C57 N8 C55 -62.2(19) . .
O9 C59 N9 C60 175.6(11) . .
O9 C59 N9 C62 -1.5(18) . .
C61 C60 N9 C59 103.3(12) . .
C61 C60 N9 C62 -79.5(13) . .
C63 C62 N9 C59 88.4(13) . .
C63 C62 N9 C60 -88.7(11) . .

loop_
_platon_squeeze_void_nr
_platon_squeeze_void_average_x
_platon_squeeze_void_average_y
_platon_squeeze_void_average_z
_platon_squeeze_void_volume
_platon_squeeze_void_count_electrons
1 -0.012 0.000 0.000 545.7 125.7
2 0.000 0.500 0.500 453.0 98.4
